data_7002581
loop_
_publ_author_name
'Darensbourg, Donald J.'
'Andreatta, Jeremy R.'
'Jungman, Matthew J.'
'Reibenspies, Joseph H.'

_publ_section_title
;
 Investigations into the coupling of cyclohexene oxide and carbon
 disulfide catalyzed by (salen)CrCl. Selectivity for the production of
 copolymers vs. cyclic thiocarbonates
;
_journal_issue 41
_journal_name_full 'Dalton Transactions'
_journal_page_first 8891
_journal_page_last 8899
_journal_paper_doi 10.1039/b911061e
_journal_year 2009
_chemical_formula_sum 'C28 H40 S12'
_chemical_formula_weight 761.32
_chemical_name_common ddj1
_chemical_name_systematic
;
?
;
_space_group_IT_number 62
_symmetry_cell_setting orthorhombic
_symmetry_space_group_name_Hall '-P 2ac 2n'
_symmetry_space_group_name_H-M 'P n m a'
_atom_sites_solution_hydrogens geom
_atom_sites_solution_primary direct
_atom_sites_solution_secondary difmap
_audit_creation_method SHELXL-97
_cell_angle_alpha 90.00
_cell_angle_beta 90.00
_cell_angle_gamma 90.00
_cell_formula_units_Z 2
_cell_length_a 12.6954(14)
_cell_length_b 10.0870(11)
_cell_length_c 6.6497(7)
_cell_measurement_reflns_used 1250
_cell_measurement_temperature 110(2)
_cell_measurement_theta_max 25
_cell_measurement_theta_min 2.5
_cell_volume 851.55(16)
_computing_cell_refinement 'Bruker FRAMBO'
_computing_data_collection 'Bruker FRAMBO'
_computing_data_reduction 'Bruker Saint'
_computing_molecular_graphics XSEED
_computing_structure_refinement 'SHELXL-97 (Sheldrick, 2008)'
_computing_structure_solution 'SHELXS-97 (Sheldrick, 2008)'
_diffrn_ambient_temperature 110(2)
_diffrn_measured_fraction_theta_full 0.982
_diffrn_measured_fraction_theta_max 0.982
_diffrn_measurement_device_type 'MWPC area detector'
_diffrn_measurement_method 'phi and omega scans'
_diffrn_radiation_monochromator graphite
_diffrn_radiation_source 'fine-focus sealed tube'
_diffrn_radiation_type CuK\a
_diffrn_radiation_wavelength 1.54178
_diffrn_reflns_av_R_equivalents 0.1165
_diffrn_reflns_av_sigmaI/netI 0.0463
_diffrn_reflns_limit_h_max 13
_diffrn_reflns_limit_h_min -14
_diffrn_reflns_limit_k_max 11
_diffrn_reflns_limit_k_min -11
_diffrn_reflns_limit_l_max 7
_diffrn_reflns_limit_l_min -7
_diffrn_reflns_number 6223
_diffrn_reflns_theta_full 62.98
_diffrn_reflns_theta_max 62.98
_diffrn_reflns_theta_min 6.98
_exptl_absorpt_coefficient_mu 7.302
_exptl_absorpt_correction_T_max 0.5288
_exptl_absorpt_correction_T_min 0.3229
_exptl_absorpt_correction_type multi-scan
_exptl_absorpt_process_details sadabs
_exptl_crystal_colour colorless
_exptl_crystal_density_diffrn 1.485
_exptl_crystal_density_method 'not measured'
_exptl_crystal_description plate
_exptl_crystal_F_000 400
_exptl_crystal_size_max 0.20
_exptl_crystal_size_mid 0.10
_exptl_crystal_size_min 0.10
_refine_diff_density_max 0.387
_refine_diff_density_min -0.326
_refine_diff_density_rms 0.072
_refine_ls_extinction_method none
_refine_ls_goodness_of_fit_ref 1.009
_refine_ls_hydrogen_treatment constr
_refine_ls_matrix_type full
_refine_ls_number_parameters 85
_refine_ls_number_reflns 718
_refine_ls_number_restraints 34
_refine_ls_restrained_S_all 1.038
_refine_ls_R_factor_all 0.0376
_refine_ls_R_factor_gt 0.0333
_refine_ls_shift/su_max 0.000
_refine_ls_shift/su_mean 0.000
_refine_ls_structure_factor_coef Fsqd
_refine_ls_weighting_details 'calc w=1/[\s^2^(Fo^2^)+(0.0464P)^2^+0.5200P] where P=(Fo^2^+2Fc^2^)/3'
_refine_ls_weighting_scheme calc
_refine_ls_wR_factor_gt 0.0811
_refine_ls_wR_factor_ref 0.0829
_reflns_number_gt 629
_reflns_number_total 718
_reflns_threshold_expression >2sigma(I)
_cod_data_source_file b911061e.txt
_cod_data_source_block s3
_cod_original_sg_symbol_H-M Pnma
_cod_database_code 7002581

loop_
_symmetry_equiv_pos_as_xyz
'x, y, z'
'-x+1/2, -y, z+1/2'
'x+1/2, -y+1/2, -z+1/2'
'-x, y+1/2, -z'
'-x, -y, -z'
'x-1/2, y, -z-1/2'
'-x-1/2, y-1/2, z-1/2'
'x, -y-1/2, z'

loop_
_atom_site_label
_atom_site_type_symbol
_atom_site_fract_x
_atom_site_fract_y
_atom_site_fract_z
_atom_site_U_iso_or_equiv
_atom_site_adp_type
_atom_site_occupancy
_atom_site_symmetry_multiplicity
_atom_site_calc_flag
_atom_site_refinement_flags
_atom_site_disorder_assembly
_atom_site_disorder_group
S1 S 0.17568(6) 0.2500 0.10293(11) 0.0190(3) Uani 1 2 d S . .
C1 C 0.2551(2) 0.2500 0.2969(4) 0.0149(7) Uani 1 2 d SD . .
S2A S 0.2896(5) 0.1046(5) 0.4214(11) 0.0195(11) Uani 0.50 1 d PD . -1
C2A C 0.3595(5) 0.1760(7) 0.6226(10) 0.0176(15) Uani 0.50 1 d PD . -1
H2AA H 0.3029 0.1806 0.7180 0.021 Uiso 0.50 1 d PR . -1
C3A C 0.4505(7) 0.0972(10) 0.7141(12) 0.019(2) Uani 0.50 1 d PD . -1
H3AA H 0.5073 0.0911 0.6193 0.022 Uiso 0.50 1 d PR . -1
H3AB H 0.4277 0.0090 0.7468 0.022 Uiso 0.50 1 d PR . -1
C4A C 0.4867(8) 0.1672(12) 0.9057(13) 0.024(2) Uani 0.50 1 d PD . -1
H4AA H 0.5571 0.1382 0.9347 0.029 Uiso 0.50 1 d PR . -1
H4AB H 0.4429 0.1382 1.0149 0.029 Uiso 0.50 1 d PR . -1
S2B S 0.3111(5) 0.1071(4) 0.3970(11) 0.0204(12) Uani 0.50 1 d PD . -2
C2B C 0.3956(5) 0.1830(7) 0.5732(10) 0.0140(14) Uani 0.50 1 d PD . -2
H2BA H 0.4565 0.1896 0.4883 0.017 Uiso 0.50 1 d PR . -2
C3B C 0.4274(7) 0.1110(11) 0.7661(11) 0.022(2) Uani 0.50 1 d PD . -2
H3BA H 0.4492 0.0227 0.7318 0.026 Uiso 0.50 1 d PR . -2
H3BB H 0.3683 0.1052 0.8555 0.026 Uiso 0.50 1 d PR . -2
C4B C 0.5158(7) 0.1876(11) 0.8695(14) 0.0185(18) Uani 0.50 1 d PD . -2
H4BA H 0.5801 0.1591 0.8071 0.022 Uiso 0.50 1 d PR . -2
H4BB H 0.5185 0.1591 1.0071 0.022 Uiso 0.50 1 d PR . -2

loop_
_atom_site_aniso_label
_atom_site_aniso_U_11
_atom_site_aniso_U_22
_atom_site_aniso_U_33
_atom_site_aniso_U_23
_atom_site_aniso_U_13
_atom_site_aniso_U_12
S1 0.0178(4) 0.0240(5) 0.0150(4) 0.000 -0.0052(3) 0.000
C1 0.0139(15) 0.0165(16) 0.0144(15) 0.000 0.0026(12) 0.000
S2A 0.013(2) 0.0168(10) 0.0285(16) 0.0055(8) -0.0093(15) -0.0069(9)
C2A 0.017(4) 0.021(3) 0.015(3) -0.003(2) 0.003(2) 0.004(3)
C3A 0.026(4) 0.016(3) 0.014(4) 0.004(3) -0.004(3) -0.004(3)
C4A 0.025(6) 0.032(5) 0.017(4) 0.003(3) -0.001(3) -0.004(4)
S2B 0.017(2) 0.0142(11) 0.0299(18) 0.0046(8) -0.0124(17) -0.0057(10)
C2B 0.010(4) 0.017(2) 0.015(3) -0.004(3) -0.002(2) 0.002(3)
C3B 0.025(4) 0.026(4) 0.014(4) 0.004(3) -0.002(3) -0.001(3)
C4B 0.018(5) 0.024(4) 0.013(4) 0.005(3) -0.009(3) 0.002(3)

loop_
_atom_type_symbol
_atom_type_description
_atom_type_scat_dispersion_real
_atom_type_scat_dispersion_imag
_atom_type_scat_source
C C 0.0181 0.0091 'International Tables Vol C Tables 4.2.6.8 and 6.1.1.4'
H H 0.0000 0.0000 'International Tables Vol C Tables 4.2.6.8 and 6.1.1.4'
S S 0.3331 0.5567 'International Tables Vol C Tables 4.2.6.8 and 6.1.1.4'

loop_
_geom_angle_atom_site_label_1
_geom_angle_atom_site_label_2
_geom_angle_atom_site_label_3
_geom_angle
_geom_angle_site_symmetry_1
_geom_angle_site_symmetry_3
_geom_angle_publ_flag
S1 C1 S2B 123.6(2) . 8_565 ?
S1 C1 S2B 123.6(2) . . ?
S2B C1 S2B 111.9(5) 8_565 . ?
S1 C1 S2A 122.0(2) . 8_565 ?
S2B C1 S2A 10.5(5) 8_565 8_565 ?
S2B C1 S2A 114.44(16) . 8_565 ?
S1 C1 S2A 122.0(2) . . ?
S2B C1 S2A 114.44(16) 8_565 . ?
S2B C1 S2A 10.5(5) . . ?
S2A C1 S2A 114.9(5) 8_565 . ?
C1 S2A C2A 98.3(4) . . ?
C3A C2A C2B 110.1(7) . 8_565 ?
C3A C2A S2A 118.1(6) . . ?
C2B C2A S2A 111.6(6) 8_565 . ?
C4A C3A C2A 108.6(8) . . ?
C3A C4A C4B 112.6(11) . 8_565 ?
C1 S2B C2B 98.2(4) . . ?
C3B C2B C2A 109.9(7) . 8_565 ?
C3B C2B S2B 120.8(6) . . ?
C2A C2B S2B 111.4(6) 8_565 . ?
C4B C3B C2B 109.4(8) . . ?
C3B C4B C4A 112.2(12) . 8_565 ?

loop_
_geom_bond_atom_site_label_1
_geom_bond_atom_site_label_2
_geom_bond_distance
_geom_bond_site_symmetry_2
_geom_bond_publ_flag
S1 C1 1.637(3) . ?
C1 S2B 1.739(3) 8_565 ?
C1 S2B 1.739(3) . ?
C1 S2A 1.740(3) 8_565 ?
C1 S2A 1.740(3) . ?
S2A C2A 1.760(4) . ?
C2A C3A 1.528(4) . ?
C2A C2B 1.529(3) 8_565 ?
C3A C4A 1.528(4) . ?
C4A C4B 1.529(4) 8_565 ?
S2B C2B 1.764(3) . ?
C2B C3B 1.528(4) . ?
C2B C2A 1.529(3) 8_565 ?
C3B C4B 1.527(4) . ?
C4B C4A 1.529(4) 8_565 ?

loop_
_geom_torsion_atom_site_label_1
_geom_torsion_atom_site_label_2
_geom_torsion_atom_site_label_3
_geom_torsion_atom_site_label_4
_geom_torsion
_geom_torsion_site_symmetry_1
_geom_torsion_site_symmetry_2
_geom_torsion_site_symmetry_3
_geom_torsion_site_symmetry_4
_geom_torsion_publ_flag
S1 C1 S2A C2A -173.3(3) . . . . ?
S2B C1 S2A C2A 6.3(3) 8_565 . . . ?
S2B C1 S2A C2A 85(2) . . . . ?
S2A C1 S2A C2A -5.2(7) 8_565 . . . ?
C1 S2A C2A C3A -149.3(6) . . . . ?
C1 S2A C2A C2B -20.3(5) . . . 8_565 ?
C2B C2A C3A C4A 59.6(8) 8_565 . . . ?
S2A C2A C3A C4A -170.6(6) . . . . ?
C2A C3A C4A C4B -55.1(10) . . . 8_565 ?
S1 C1 S2B C2B 173.3(3) . . . . ?
S2B C1 S2B C2B 4.0(7) 8_565 . . . ?
S2A C1 S2B C2B -7.1(3) 8_565 . . . ?
S2A C1 S2B C2B -102(3) . . . . ?
C1 S2B C2B C3B 151.9(6) . . . . ?
C1 S2B C2B C2A 20.6(5) . . . 8_565 ?
C2A C2B C3B C4B -58.7(8) 8_565 . . . ?
S2B C2B C3B C4B 169.4(6) . . . . ?
C2B C3B C4B C4A 54.1(10) . . . 8_565 ?
